data_4511843
loop_
_publ_author_name
'Maximo, Guilherme J.'
'Santos, Ricardo J. B. N.'
'Brand\~ao, Paula'
'Esperan\,ca, Jos\'e M. S. S.'
'Costa, Mariana C.'
'Meirelles, Antonio J. A.'
'Freire, Mara G.'
'Coutinho, Jo\~ao A. P.'

_publ_section_title
;
 Generating Ionic Liquids from Ionic Solids: An Investigation of the
 Melting Behavior of Binary Mixtures of Ionic Liquids
;
_journal_issue 9
_journal_name_full 'Crystal Growth &amp; Design'
_journal_page_first 4270
_journal_paper_doi 10.1021/cg500655s
_journal_volume 14
_journal_year 2014
_chemical_formula_sum 'C9 H14 F6 N P'
_chemical_formula_weight 281.18
_chemical_name_systematic
;
 ?
;
_space_group_crystal_system triclinic
_space_group_IT_number 2
_space_group_name_Hall '-P 1'
_space_group_name_H-M_alt 'P -1'
_symmetry_space_group_name_Hall '-P 1'
_symmetry_space_group_name_H-M 'P -1'
_atom_sites_solution_hydrogens geom
_audit_creation_method SHELXL-2013
_cell_angle_alpha 63.953(2)
_cell_angle_beta 64.555(2)
_cell_angle_gamma 85.076(2)
_cell_formula_units_Z 2
_cell_length_a 8.8517(5)
_cell_length_b 9.1524(5)
_cell_length_c 9.2668(5)
_cell_measurement_reflns_used 148
_cell_measurement_temperature 180(2)
_cell_measurement_theta_max 25.30
_cell_measurement_theta_min 4.02
_cell_volume 604.15(6)
_computing_cell_refinement 'Bruker Smart'
_computing_data_collection 'Bruker Smart'
_computing_data_reduction 'Bruker Saint'
_computing_molecular_graphics 'Platon(Spek, 2008)'
_computing_publication_material 'SHELXL-2013 (Sheldrick, 2013)'
_computing_structure_refinement 'SHELXL-2013 (Sheldrick, 2013)'
_computing_structure_solution 'SHELXS-2013 (Sheldrick, 2013)'
_diffrn_ambient_temperature 180(2)
_diffrn_measured_fraction_theta_full 1.000
_diffrn_measured_fraction_theta_max 0.999
_diffrn_measurement_device_type CCD
_diffrn_measurement_method 'omega and phi scans'
_diffrn_radiation_type MoK\a
_diffrn_radiation_wavelength 0.71073
_diffrn_reflns_av_R_equivalents 0.0206
_diffrn_reflns_av_unetI/netI 0.0148
_diffrn_reflns_Laue_measured_fraction_full 1.000
_diffrn_reflns_Laue_measured_fraction_max 0.999
_diffrn_reflns_limit_h_max 13
_diffrn_reflns_limit_h_min -13
_diffrn_reflns_limit_k_max 14
_diffrn_reflns_limit_k_min -14
_diffrn_reflns_limit_l_max 14
_diffrn_reflns_limit_l_min -14
_diffrn_reflns_number 22246
_diffrn_reflns_point_group_measured_fraction_full 1.000
_diffrn_reflns_point_group_measured_fraction_max 0.999
_diffrn_reflns_theta_full 25.242
_diffrn_reflns_theta_max 33.290
_diffrn_reflns_theta_min 2.497
_diffrn_source 'fine-focus sealed tube'
_exptl_absorpt_coefficient_mu 0.282
_exptl_absorpt_correction_type multi-scan
_exptl_crystal_colour colorless
_exptl_crystal_density_diffrn 1.546
_exptl_crystal_description plate
_exptl_crystal_F_000 288
_exptl_crystal_size_max 0.200
_exptl_crystal_size_mid 0.120
_exptl_crystal_size_min 0.030
_exptl_transmission_factor_max 0.7465
_exptl_transmission_factor_min 0.7038
_refine_diff_density_max 0.572
_refine_diff_density_min -0.236
_refine_diff_density_rms 0.077
_refine_ls_extinction_method none
_refine_ls_goodness_of_fit_ref 1.027
_refine_ls_hydrogen_treatment constr
_refine_ls_matrix_type full
_refine_ls_number_parameters 156
_refine_ls_number_reflns 4662
_refine_ls_number_restraints 0
_refine_ls_restrained_S_all 1.027
_refine_ls_R_factor_all 0.0522
_refine_ls_R_factor_gt 0.0443
_refine_ls_shift/su_max 0.001
_refine_ls_shift/su_mean 0.000
_refine_ls_structure_factor_coef Fsqd
_refine_ls_weighting_details 'w=1/[\s^2^(Fo^2^)+(0.0761P)^2^+0.1559P] where P=(Fo^2^+2Fc^2^)/3'
_refine_ls_weighting_scheme calc
_refine_ls_wR_factor_gt 0.1226
_refine_ls_wR_factor_ref 0.1312
_reflns_Friedel_coverage 0.000
_reflns_number_gt 3940
_reflns_number_total 4662
_reflns_threshold_expression 'I > 2\s(I)'
_cod_data_source_file cg500655s_si_002.cif
_cod_data_source_block c3mpy_pf6
_cod_depositor_comments 'Adding full bibliography for 4511841--4511843.cif.'
_cod_database_code 4511843
_shelx_space_group_comment
;
The symmetry employed for this shelxl refinement is uniquely defined
by the following loop, which should always be used as a source of
symmetry information in preference to the above space-group names.
They are only intended as comments.
;
_shelx_estimated_absorpt_t_min 0.946
_shelx_estimated_absorpt_t_max 0.992
_shelxl_version_number 2013-4

loop_
_space_group_symop_operation_xyz
'x, y, z'
'-x, -y, -z'

loop_
_atom_site_label
_atom_site_type_symbol
_atom_site_fract_x
_atom_site_fract_y
_atom_site_fract_z
_atom_site_U_iso_or_equiv
_atom_site_adp_type
_atom_site_occupancy
_atom_site_site_symmetry_order
_atom_site_calc_flag
_atom_site_refinement_flags_posn
_atom_site_refinement_flags_adp
N1 N 0.79821(11) 0.44015(11) -0.22992(11) 0.02514(16) Uani 1 1 d . .
C2 C 0.94121(13) 0.52788(13) -0.28022(14) 0.02749(19) Uani 1 1 d . .
H2 H 1.0065 0.4831 -0.2156 0.033 Uiso 1 1 calc R U
C3 C 0.99545(14) 0.68211(13) -0.42417(14) 0.0290(2) Uani 1 1 d . .
C4 C 0.89707(15) 0.74326(15) -0.51617(14) 0.0332(2) Uani 1 1 d . .
H4 H 0.9313 0.8481 -0.6166 0.040 Uiso 1 1 calc R U
C5 C 0.74940(15) 0.65172(16) -0.46179(15) 0.0356(2) Uani 1 1 d . .
H5 H 0.6819 0.6935 -0.5243 0.043 Uiso 1 1 calc R U
C6 C 0.70103(13) 0.49972(15) -0.31649(14) 0.0310(2) Uani 1 1 d . .
H6 H 0.5990 0.4369 -0.2773 0.037 Uiso 1 1 calc R U
C7 C 1.15539(18) 0.77678(17) -0.47466(19) 0.0435(3) Uani 1 1 d . .
H7A H 1.1276 0.8620 -0.4337 0.052 Uiso 1 1 calc R U
H7B H 1.2214 0.8278 -0.6048 0.052 Uiso 1 1 calc R U
H7C H 1.2214 0.7022 -0.4184 0.052 Uiso 1 1 calc R U
C8 C 0.74417(14) 0.27650(13) -0.07130(14) 0.0290(2) Uani 1 1 d . .
H8A H 0.8434 0.2170 -0.0741 0.035 Uiso 1 1 calc R U
H8B H 0.6635 0.2114 -0.0752 0.035 Uiso 1 1 calc R U
C9 C 0.66178(14) 0.29475(13) 0.09974(14) 0.0292(2) Uani 1 1 d . .
H9A H 0.5650 0.3578 0.1005 0.035 Uiso 1 1 calc R U
H9B H 0.7438 0.3564 0.1056 0.035 Uiso 1 1 calc R U
C10 C 0.6009(2) 0.12796(16) 0.26163(18) 0.0458(3) Uani 1 1 d . .
H10A H 0.5156 0.0691 0.2588 0.055 Uiso 1 1 calc R U
H10B H 0.5515 0.1424 0.3709 0.055 Uiso 1 1 calc R U
H10C H 0.6964 0.0648 0.2597 0.055 Uiso 1 1 calc R U
P1 P 0.76708(3) 0.77084(3) 0.03604(4) 0.02730(9) Uani 1 1 d . .
F1 F 0.68051(11) 0.69857(10) -0.04294(12) 0.04211(18) Uani 1 1 d . .
F2 F 0.93386(11) 0.69256(14) -0.03854(13) 0.0523(2) Uani 1 1 d . .
F3 F 0.83653(16) 0.93557(12) -0.14277(14) 0.0668(3) Uani 1 1 d . .
F4 F 0.85269(11) 0.83928(11) 0.11852(12) 0.0476(2) Uani 1 1 d . .
F5 F 0.59791(12) 0.84306(14) 0.11584(18) 0.0627(3) Uani 1 1 d . .
F6 F 0.69687(13) 0.60346(11) 0.21869(11) 0.0520(2) Uani 1 1 d . .

loop_
_atom_site_aniso_label
_atom_site_aniso_U_11
_atom_site_aniso_U_22
_atom_site_aniso_U_33
_atom_site_aniso_U_23
_atom_site_aniso_U_13
_atom_site_aniso_U_12
N1 0.0235(4) 0.0277(4) 0.0228(3) -0.0120(3) -0.0082(3) 0.0029(3)
C2 0.0264(4) 0.0298(4) 0.0263(4) -0.0115(4) -0.0123(4) 0.0019(3)
C3 0.0300(5) 0.0307(5) 0.0238(4) -0.0111(4) -0.0099(4) -0.0001(4)
C4 0.0356(5) 0.0341(5) 0.0231(4) -0.0090(4) -0.0111(4) 0.0048(4)
C5 0.0296(5) 0.0466(6) 0.0271(5) -0.0123(4) -0.0143(4) 0.0078(4)
C6 0.0225(4) 0.0423(6) 0.0275(4) -0.0159(4) -0.0098(4) 0.0031(4)
C7 0.0439(7) 0.0414(6) 0.0374(6) -0.0088(5) -0.0169(5) -0.0125(5)
C8 0.0310(5) 0.0234(4) 0.0286(4) -0.0104(3) -0.0105(4) 0.0010(3)
C9 0.0319(5) 0.0258(4) 0.0250(4) -0.0088(3) -0.0105(4) 0.0007(4)
C10 0.0600(8) 0.0313(6) 0.0304(5) -0.0045(4) -0.0141(5) -0.0053(5)
P1 0.02546(14) 0.02495(13) 0.02967(14) -0.00891(10) -0.01344(10) 0.00046(9)
F1 0.0451(4) 0.0455(4) 0.0511(4) -0.0241(4) -0.0316(4) 0.0061(3)
F2 0.0358(4) 0.0801(7) 0.0558(5) -0.0421(5) -0.0231(4) 0.0223(4)
F3 0.0827(8) 0.0415(5) 0.0525(5) 0.0115(4) -0.0382(5) -0.0189(5)
F4 0.0442(4) 0.0562(5) 0.0532(5) -0.0290(4) -0.0238(4) -0.0052(4)
F5 0.0413(5) 0.0727(7) 0.1035(9) -0.0635(7) -0.0349(5) 0.0248(5)
F6 0.0630(6) 0.0418(4) 0.0347(4) -0.0011(3) -0.0204(4) -0.0132(4)

loop_
_atom_type_symbol
_atom_type_description
_atom_type_scat_dispersion_real
_atom_type_scat_dispersion_imag
_atom_type_scat_source
C C 0.0033 0.0016 'International Tables Vol C Tables 4.2.6.8 and 6.1.1.4'
H H 0.0000 0.0000 'International Tables Vol C Tables 4.2.6.8 and 6.1.1.4'
N N 0.0061 0.0033 'International Tables Vol C Tables 4.2.6.8 and 6.1.1.4'
F F 0.0171 0.0103 'International Tables Vol C Tables 4.2.6.8 and 6.1.1.4'
P P 0.1023 0.0942 'International Tables Vol C Tables 4.2.6.8 and 6.1.1.4'

loop_
_geom_angle_atom_site_label_1
_geom_angle_atom_site_label_2
_geom_angle_atom_site_label_3
_geom_angle
C2 N1 C6 121.21(9)
C2 N1 C8 118.98(9)
C6 N1 C8 119.78(9)
N1 C2 C3 121.41(9)
N1 C2 H2 119.3
C3 C2 H2 119.3
C2 C3 C4 117.67(10)
C2 C3 C7 119.64(10)
C4 C3 C7 122.68(11)
C5 C4 C3 120.18(10)
C5 C4 H4 119.9
C3 C4 H4 119.9
C6 C5 C4 119.52(10)
C6 C5 H5 120.2
C4 C5 H5 120.2
N1 C6 C5 119.99(10)
N1 C6 H6 120.0
C5 C6 H6 120.0
C3 C7 H7A 109.5
C3 C7 H7B 109.5
H7A C7 H7B 109.5
C3 C7 H7C 109.5
H7A C7 H7C 109.5
H7B C7 H7C 109.5
N1 C8 C9 110.64(8)
N1 C8 H8A 109.5
C9 C8 H8A 109.5
N1 C8 H8B 109.5
C9 C8 H8B 109.5
H8A C8 H8B 108.1
C8 C9 C10 110.74(9)
C8 C9 H9A 109.5
C10 C9 H9A 109.5
C8 C9 H9B 109.5
C10 C9 H9B 109.5
H9A C9 H9B 108.1
C9 C10 H10A 109.5
C9 C10 H10B 109.5
H10A C10 H10B 109.5
C9 C10 H10C 109.5
H10A C10 H10C 109.5
H10B C10 H10C 109.5
F3 P1 F5 90.87(7)
F3 P1 F2 91.00(6)
F5 P1 F2 178.10(6)
F3 P1 F4 90.28(6)
F5 P1 F4 90.42(5)
F2 P1 F4 89.92(5)
F3 P1 F1 90.93(5)
F5 P1 F1 89.76(5)
F2 P1 F1 89.86(5)
F4 P1 F1 178.78(5)
F3 P1 F6 179.65(5)
F5 P1 F6 89.13(6)
F2 P1 F6 89.00(6)
F4 P1 F6 89.37(5)
F1 P1 F6 89.43(5)

loop_
_geom_bond_atom_site_label_1
_geom_bond_atom_site_label_2
_geom_bond_distance
N1 C2 1.3428(13)
N1 C6 1.3451(14)
N1 C8 1.4894(13)
C2 C3 1.3838(14)
C2 H2 0.9500
C3 C4 1.3906(16)
C3 C7 1.5031(17)
C4 C5 1.3841(18)
C4 H4 0.9500
C5 C6 1.3761(16)
C5 H5 0.9500
C6 H6 0.9500
C7 H7A 0.9800
C7 H7B 0.9800
C7 H7C 0.9800
C8 C9 1.5134(15)
C8 H8A 0.9900
C8 H8B 0.9900
C9 C10 1.5187(15)
C9 H9A 0.9900
C9 H9B 0.9900
C10 H10A 0.9800
C10 H10B 0.9800
C10 H10C 0.9800
P1 F3 1.5769(9)
P1 F5 1.5919(9)
P1 F2 1.5959(9)
P1 F4 1.5971(8)
P1 F1 1.5983(8)
P1 F6 1.6063(8)
